data_7239145
loop_
_publ_author_name
'Zhang, Zhenhua'
'Chang, Lina'
'Wang, Shaozhong'
'Wang, Huaqin'
'Yao, Zhu-Jun'

_publ_section_title
;
 Synthesis of 2-vinyl-2H-benzotriazoles via NIS-promoted
 regio/stereoselective addition of 1H-benzotriazole to alkynes
;
_journal_issue 40
_journal_name_full 'RSC Advances'
_journal_page_first 18446
_journal_paper_doi 10.1039/c3ra43075h
_journal_volume 3
_journal_year 2013
_chemical_formula_sum 'C20 H22 I N3 O Si'
_chemical_formula_weight 475.40
_space_group_IT_number 14
_space_group_name_Hall '-P 2ybc'
_space_group_name_H-M_alt 'P 1 21/c 1'
_symmetry_cell_setting monoclinic
_symmetry_space_group_name_H-M 'P 1 21/c 1'
_atom_sites_solution_hydrogens geom
_atom_sites_solution_primary direct
_atom_sites_solution_secondary difmap
_audit_creation_method SHELXL-97
_cell_angle_alpha 90.00
_cell_angle_beta 94.16(3)
_cell_angle_gamma 90.00
_cell_formula_units_Z 4
_cell_length_a 8.3720(17)
_cell_length_b 16.816(3)
_cell_length_c 15.350(3)
_cell_measurement_reflns_used 25
_cell_measurement_temperature 293(2)
_cell_measurement_theta_max 13
_cell_measurement_theta_min 10
_cell_volume 2155.3(7)
_computing_structure_refinement 'SHELXL-97 (Sheldrick, 1997)'
_computing_structure_solution 'SHELXS-97 (Sheldrick, 1990)'
_diffrn_ambient_temperature 293(2)
_diffrn_measured_fraction_theta_full 0.999
_diffrn_measured_fraction_theta_max 0.999
_diffrn_measurement_device_type 'Nonious CAD4'
_diffrn_measurement_method \w/2\q
_diffrn_radiation_monochromator graphite
_diffrn_radiation_source 'fine-focus sealed tube'
_diffrn_radiation_type MoK\a
_diffrn_radiation_wavelength 0.71073
_diffrn_reflns_av_R_equivalents 0.0527
_diffrn_reflns_av_sigmaI/netI 0.0765
_diffrn_reflns_limit_h_max 10
_diffrn_reflns_limit_h_min 0
_diffrn_reflns_limit_k_max 20
_diffrn_reflns_limit_k_min 0
_diffrn_reflns_limit_l_max 18
_diffrn_reflns_limit_l_min -18
_diffrn_reflns_number 4254
_diffrn_reflns_theta_full 25.38
_diffrn_reflns_theta_max 25.38
_diffrn_reflns_theta_min 1.80
_diffrn_standards_decay_% 1
_diffrn_standards_interval_count 200
_diffrn_standards_interval_time 2h
_diffrn_standards_number 3
_exptl_absorpt_coefficient_mu 1.554
_exptl_absorpt_correction_T_max 0.8601
_exptl_absorpt_correction_T_min 0.7463
_exptl_absorpt_correction_type psi-scan
_exptl_crystal_density_diffrn 1.465
_exptl_crystal_density_method 'not measured'
_exptl_crystal_F_000 952
_exptl_crystal_size_max 0.20
_exptl_crystal_size_mid 0.10
_exptl_crystal_size_min 0.10
_refine_diff_density_max 0.518
_refine_diff_density_min -0.532
_refine_diff_density_rms 0.086
_refine_ls_extinction_method none
_refine_ls_goodness_of_fit_ref 1.008
_refine_ls_hydrogen_treatment constr
_refine_ls_matrix_type full
_refine_ls_number_parameters 235
_refine_ls_number_reflns 3968
_refine_ls_number_restraints 0
_refine_ls_restrained_S_all 1.008
_refine_ls_R_factor_all 0.1245
_refine_ls_R_factor_gt 0.0597
_refine_ls_shift/su_max 0.001
_refine_ls_shift/su_mean 0.000
_refine_ls_structure_factor_coef Fsqd
_refine_ls_weighting_details 'calc w=1/[\s^2^(Fo^2^)+(0.0500P)^2^+0.0000P] where P=(Fo^2^+2Fc^2^)/3'
_refine_ls_weighting_scheme calc
_refine_ls_wR_factor_gt 0.1102
_refine_ls_wR_factor_ref 0.1284
_reflns_number_gt 2120
_reflns_number_total 3968
_reflns_threshold_expression >2sigma(I)
_cod_data_source_file c3ra43075h.txt
_cod_data_source_block b
_cod_depositor_comments
;
The following automatic conversions were performed:

data item '_symmetry_cell_setting' value 'Monoclinic' was changed to
'monoclinic' in accordance with the
/home/saulius/struct/COD-crude-data/automatic-downloads/DataCite-retrospective/RSC/depositions/lib/dictionaries/cif_core.dic
dictionary named 'cif_core.dic' version 2.4.2 last updated on
2011-04-26.

Automatic conversion script
Id: cif_fix_values 6909 2019-04-08 15:41:33Z antanas 
;
_cod_original_cell_volume 2155.3(8)
_cod_original_sg_symbol_H-M P21/C
_cod_database_code 7239145

loop_
_symmetry_equiv_pos_as_xyz
'x, y, z'
'-x, y+1/2, -z+1/2'
'-x, -y, -z'
'x, -y-1/2, z-1/2'

loop_
_atom_site_label
_atom_site_type_symbol
_atom_site_fract_x
_atom_site_fract_y
_atom_site_fract_z
_atom_site_U_iso_or_equiv
_atom_site_adp_type
_atom_site_occupancy
_atom_site_symmetry_multiplicity
_atom_site_calc_flag
_atom_site_refinement_flags
I I 0.26632(7) 0.72667(3) 0.86551(4) 0.0828(2) Uani 1 1 d .
Si Si 0.5103(2) 0.74770(10) 0.70191(12) 0.0526(5) Uani 1 1 d .
O1 O 0.8164(6) 0.4245(3) 0.5576(3) 0.0649(13) Uani 1 1 d .
N1 N 0.1691(6) 0.5282(3) 0.8057(4) 0.0578(15) Uani 1 1 d .
C1 C 0.2771(9) 0.4125(4) 0.9972(4) 0.075(2) Uani 1 1 d .
H1B H 0.3695 0.4034 1.0333 0.090 Uiso 1 1 calc R
N2 N 0.3212(6) 0.5439(3) 0.8242(3) 0.0445(12) Uani 1 1 d .
C2 C 0.1381(10) 0.3779(4) 1.0113(4) 0.068(2) Uani 1 1 d .
H2A H 0.1337 0.3440 1.0590 0.081 Uiso 1 1 calc R
N3 N 0.3942(7) 0.5071(3) 0.8917(4) 0.0579(15) Uani 1 1 d .
C3 C 0.0010(10) 0.3902(4) 0.9583(5) 0.075(2) Uani 1 1 d .
H3B H -0.0918 0.3639 0.9716 0.090 Uiso 1 1 calc R
C4 C -0.0062(9) 0.4390(4) 0.8874(5) 0.069(2) Uani 1 1 d .
H4A H -0.1007 0.4471 0.8529 0.083 Uiso 1 1 calc R
C5 C 0.1373(8) 0.4762(4) 0.8695(4) 0.0508(16) Uani 1 1 d .
C6 C 0.2755(8) 0.4645(4) 0.9233(4) 0.0538(17) Uani 1 1 d .
C7 C 0.4175(7) 0.5937(3) 0.7702(4) 0.0433(15) Uani 1 1 d .
C8 C 0.5233(7) 0.5481(3) 0.7152(4) 0.0431(15) Uani 1 1 d .
C9 C 0.6854(8) 0.5543(3) 0.7319(4) 0.0532(17) Uani 1 1 d .
H9A H 0.7263 0.5860 0.7778 0.064 Uiso 1 1 calc R
C10 C 0.7914(7) 0.5135(4) 0.6808(4) 0.0471(16) Uani 1 1 d .
H10A H 0.9016 0.5189 0.6915 0.056 Uiso 1 1 calc R
C11 C 0.7288(8) 0.4659(3) 0.6151(4) 0.0461(16) Uani 1 1 d .
C12 C 0.5641(9) 0.4580(4) 0.5990(4) 0.0591(18) Uani 1 1 d .
H12A H 0.5223 0.4258 0.5537 0.071 Uiso 1 1 calc R
C13 C 0.4635(8) 0.4981(4) 0.6508(4) 0.0536(17) Uani 1 1 d .
H13A H 0.3534 0.4910 0.6418 0.064 Uiso 1 1 calc R
C14 C 0.9855(8) 0.4173(4) 0.5791(4) 0.0632(19) Uani 1 1 d .
H14A H 1.0053 0.3940 0.6367 0.076 Uiso 1 1 calc R
H14B H 1.0357 0.4693 0.5792 0.076 Uiso 1 1 calc R
C15 C 0.4062(7) 0.6733(3) 0.7723(4) 0.0468(16) Uani 1 1 d .
C20 C 0.6944(9) 0.7825(4) 0.7656(5) 0.094(3) Uani 1 1 d .
H20A H 0.7497 0.8200 0.7314 0.142 Uiso 1 1 calc R
H20B H 0.7630 0.7380 0.7799 0.142 Uiso 1 1 calc R
H20C H 0.6657 0.8076 0.8184 0.142 Uiso 1 1 calc R
C19 C 0.5564(8) 0.7050(4) 0.5963(4) 0.067(2) Uani 1 1 d .
H19A H 0.6090 0.7442 0.5631 0.100 Uiso 1 1 calc R
H19B H 0.4589 0.6886 0.5646 0.100 Uiso 1 1 calc R
H19C H 0.6255 0.6598 0.6062 0.100 Uiso 1 1 calc R
C18 C 0.3699(9) 0.8318(4) 0.6767(5) 0.075(2) Uani 1 1 d .
H18A H 0.4199 0.8701 0.6410 0.113 Uiso 1 1 calc R
H18B H 0.3434 0.8566 0.7301 0.113 Uiso 1 1 calc R
H18C H 0.2741 0.8122 0.6458 0.113 Uiso 1 1 calc R
C16 C 0.9760(12) 0.3342(5) 0.4456(7) 0.115(4) Uani 1 1 d .
H16A H 0.8667 0.3431 0.4348 0.138 Uiso 1 1 calc R
H16C H 1.0303 0.3026 0.4078 0.138 Uiso 1 1 calc R
C17 C 1.0524(11) 0.3659(5) 0.5129(6) 0.091(3) Uani 1 1 d .
H15A H 1.1614 0.3551 0.5205 0.109 Uiso 1 1 calc R

loop_
_atom_site_aniso_label
_atom_site_aniso_U_11
_atom_site_aniso_U_22
_atom_site_aniso_U_33
_atom_site_aniso_U_23
_atom_site_aniso_U_13
_atom_site_aniso_U_12
I 0.1132(5) 0.0530(3) 0.0881(4) -0.0147(3) 0.0473(3) 0.0002(3)
Si 0.0584(11) 0.0382(10) 0.0613(11) 0.0020(8) 0.0059(9) -0.0014(9)
O1 0.068(3) 0.063(3) 0.067(3) -0.002(2) 0.018(3) 0.011(3)
N1 0.038(3) 0.060(4) 0.074(4) 0.010(3) -0.004(3) -0.009(3)
C1 0.079(5) 0.086(6) 0.056(5) 0.024(4) -0.020(4) -0.023(5)
N2 0.049(3) 0.040(3) 0.044(3) 0.005(2) 0.000(3) -0.001(3)
C2 0.087(6) 0.067(5) 0.048(4) 0.011(4) -0.003(4) -0.027(4)
N3 0.057(4) 0.060(4) 0.057(4) 0.004(3) 0.008(3) -0.011(3)
C3 0.078(5) 0.075(5) 0.071(5) 0.011(4) 0.003(5) -0.035(5)
C4 0.061(5) 0.078(5) 0.066(5) 0.019(4) -0.011(4) -0.025(4)
C5 0.055(4) 0.048(4) 0.048(4) 0.011(3) -0.001(3) -0.015(3)
C6 0.063(4) 0.046(4) 0.053(4) 0.000(3) 0.008(4) -0.014(4)
C7 0.044(4) 0.039(3) 0.047(4) 0.004(3) 0.002(3) 0.002(3)
C8 0.045(4) 0.032(3) 0.052(4) 0.003(3) 0.002(3) -0.001(3)
C9 0.070(5) 0.041(4) 0.048(4) -0.004(3) 0.001(4) -0.004(3)
C10 0.036(4) 0.051(4) 0.056(4) 0.006(3) 0.009(3) -0.006(3)
C11 0.062(5) 0.038(3) 0.040(4) 0.009(3) 0.011(4) 0.001(4)
C12 0.068(5) 0.045(4) 0.063(5) -0.009(3) 0.000(4) 0.003(4)
C13 0.049(4) 0.046(4) 0.066(4) -0.007(3) 0.002(4) -0.003(3)
C14 0.061(5) 0.062(5) 0.068(5) 0.007(4) 0.013(4) 0.008(4)
C15 0.055(4) 0.040(4) 0.046(4) -0.007(3) 0.004(3) 0.000(3)
C20 0.091(6) 0.072(6) 0.118(7) 0.018(5) -0.010(5) -0.029(5)
C19 0.080(5) 0.049(4) 0.074(5) 0.016(3) 0.019(4) 0.011(4)
C18 0.096(6) 0.052(4) 0.079(5) 0.006(4) 0.010(5) 0.012(4)
C16 0.123(9) 0.080(7) 0.150(10) -0.031(7) 0.071(8) -0.002(6)
C17 0.080(6) 0.074(6) 0.122(8) 0.003(5) 0.037(6) 0.026(5)

loop_
_atom_type_symbol
_atom_type_description
_atom_type_scat_dispersion_real
_atom_type_scat_dispersion_imag
_atom_type_scat_source
C C 0.0033 0.0016 'International Tables Vol C Tables 4.2.6.8 and 6.1.1.4'
H H 0.0000 0.0000 'International Tables Vol C Tables 4.2.6.8 and 6.1.1.4'
N N 0.0061 0.0033 'International Tables Vol C Tables 4.2.6.8 and 6.1.1.4'
O O 0.0106 0.0060 'International Tables Vol C Tables 4.2.6.8 and 6.1.1.4'
Si Si 0.0817 0.0704 'International Tables Vol C Tables 4.2.6.8 and 6.1.1.4'
I I -0.4742 1.8119 'International Tables Vol C Tables 4.2.6.8 and 6.1.1.4'

loop_
_geom_angle_atom_site_label_1
_geom_angle_atom_site_label_2
_geom_angle_atom_site_label_3
_geom_angle
C19 Si C20 111.5(4)
C19 Si C18 106.5(3)
C20 Si C18 110.9(3)
C19 Si C15 112.2(3)
C20 Si C15 107.7(3)
C18 Si C15 108.0(3)
C11 O1 C14 117.2(5)
N2 N1 C5 102.3(5)
C2 C1 C6 115.9(7)
C2 C1 H1B 122.0
C6 C1 H1B 122.0
N1 N2 N3 117.6(5)
N1 N2 C7 124.1(5)
N3 N2 C7 118.1(5)
C1 C2 C3 122.7(7)
C1 C2 H2A 118.7
C3 C2 H2A 118.7
N2 N3 C6 102.8(5)
C4 C3 C2 123.5(7)
C4 C3 H3B 118.3
C2 C3 H3B 118.3
C3 C4 C5 116.0(7)
C3 C4 H4A 122.0
C5 C4 H4A 122.0
N1 C5 C6 108.9(5)
N1 C5 C4 130.4(6)
C6 C5 C4 120.7(6)
N3 C6 C5 108.5(6)
N3 C6 C1 130.3(7)
C5 C6 C1 121.2(6)
C15 C7 N2 121.0(5)
C15 C7 C8 125.2(5)
N2 C7 C8 113.8(5)
C13 C8 C9 119.3(6)
C13 C8 C7 121.9(6)
C9 C8 C7 118.8(6)
C8 C9 C10 121.2(6)
C8 C9 H9A 119.4
C10 C9 H9A 119.4
C11 C10 C9 118.4(6)
C11 C10 H10A 120.8
C9 C10 H10A 120.8
C10 C11 O1 125.3(6)
C10 C11 C12 120.8(6)
O1 C11 C12 113.9(6)
C13 C12 C11 119.4(6)
C13 C12 H12A 120.3
C11 C12 H12A 120.3
C8 C13 C12 120.9(6)
C8 C13 H13A 119.6
C12 C13 H13A 119.6
O1 C14 C17 107.9(6)
O1 C14 H14A 110.1
C17 C14 H14A 110.1
O1 C14 H14B 110.1
C17 C14 H14B 110.1
H14A C14 H14B 108.4
C7 C15 Si 127.2(4)
C7 C15 I 118.9(4)
Si C15 I 113.8(3)
Si C20 H20A 109.5
Si C20 H20B 109.5
H20A C20 H20B 109.5
Si C20 H20C 109.5
H20A C20 H20C 109.5
H20B C20 H20C 109.5
Si C19 H19A 109.5
Si C19 H19B 109.5
H19A C19 H19B 109.5
Si C19 H19C 109.5
H19A C19 H19C 109.5
H19B C19 H19C 109.5
Si C18 H18A 109.5
Si C18 H18B 109.5
H18A C18 H18B 109.5
Si C18 H18C 109.5
H18A C18 H18C 109.5
H18B C18 H18C 109.5
C17 C16 H16A 120.0
C17 C16 H16C 120.0
H16A C16 H16C 120.0
C16 C17 C14 127.1(9)
C16 C17 H15A 116.5
C14 C17 H15A 116.5

loop_
_geom_bond_atom_site_label_1
_geom_bond_atom_site_label_2
_geom_bond_distance
I C15 2.113(6)
Si C19 1.839(6)
Si C20 1.859(8)
Si C18 1.862(7)
Si C15 1.905(6)
O1 C11 1.378(7)
O1 C14 1.435(7)
N1 N2 1.312(6)
N1 C5 1.354(7)
C1 C2 1.332(9)
C1 C6 1.433(8)
C1 H1B 0.9300
N2 N3 1.319(6)
N2 C7 1.460(7)
C2 C3 1.374(9)
C2 H2A 0.9300
N3 C6 1.344(7)
C3 C4 1.360(9)
C3 H3B 0.9300
C4 C5 1.399(9)
C4 H4A 0.9300
C5 C6 1.386(8)
C7 C15 1.343(8)
C7 C8 1.481(7)
C8 C13 1.365(8)
C8 C9 1.367(8)
C9 C10 1.404(8)
C9 H9A 0.9300
C10 C11 1.362(8)
C10 H10A 0.9300
C11 C12 1.389(8)
C12 C13 1.376(8)
C12 H12A 0.9300
C13 H13A 0.9300
C14 C17 1.474(10)
C14 H14A 0.9700
C14 H14B 0.9700
C20 H20A 0.9600
C20 H20B 0.9600
C20 H20C 0.9600
C19 H19A 0.9600
C19 H19B 0.9600
C19 H19C 0.9600
C18 H18A 0.9600
C18 H18B 0.9600
C18 H18C 0.9600
C16 C17 1.290(11)
C16 H16A 0.9300
C16 H16C 0.9300
C17 H15A 0.9300

loop_
_geom_torsion_atom_site_label_1
_geom_torsion_atom_site_label_2
_geom_torsion_atom_site_label_3
_geom_torsion_atom_site_label_4
_geom_torsion
C5 N1 N2 N3 1.4(7)
C5 N1 N2 C7 175.5(5)
C6 C1 C2 C3 0.5(11)
N1 N2 N3 C6 -2.4(7)
C7 N2 N3 C6 -176.9(5)
C1 C2 C3 C4 -0.5(13)
C2 C3 C4 C5 0.9(12)
N2 N1 C5 C6 0.3(7)
N2 N1 C5 C4 178.0(7)
C3 C4 C5 N1 -178.9(7)
C3 C4 C5 C6 -1.5(10)
N2 N3 C6 C5 2.4(7)
N2 N3 C6 C1 -179.1(7)
N1 C5 C6 N3 -1.8(7)
C4 C5 C6 N3 -179.7(6)
N1 C5 C6 C1 179.5(6)
C4 C5 C6 C1 1.6(10)
C2 C1 C6 N3 -179.5(7)
C2 C1 C6 C5 -1.1(10)
N1 N2 C7 C15 77.7(8)
N3 N2 C7 C15 -108.2(6)
N1 N2 C7 C8 -102.0(6)
N3 N2 C7 C8 72.1(7)
C15 C7 C8 C13 -116.0(7)
N2 C7 C8 C13 63.7(7)
C15 C7 C8 C9 66.4(8)
N2 C7 C8 C9 -113.9(6)
C13 C8 C9 C10 3.6(9)
C7 C8 C9 C10 -178.8(5)
C8 C9 C10 C11 -1.5(9)
C9 C10 C11 O1 177.5(5)
C9 C10 C11 C12 0.1(9)
C14 O1 C11 C10 13.8(8)
C14 O1 C11 C12 -168.6(5)
C10 C11 C12 C13 -0.7(9)
O1 C11 C12 C13 -178.5(5)
C9 C8 C13 C12 -4.2(9)
C7 C8 C13 C12 178.2(5)
C11 C12 C13 C8 2.8(10)
C11 O1 C14 C17 175.6(5)
N2 C7 C15 Si -175.6(4)
C8 C7 C15 Si 4.1(9)
N2 C7 C15 I 6.9(8)
C8 C7 C15 I -173.4(4)
C19 Si C15 C7 26.7(7)
C20 Si C15 C7 -96.5(6)
C18 Si C15 C7 143.7(6)
C19 Si C15 I -155.7(3)
C20 Si C15 I 81.2(4)
C18 Si C15 I -38.7(4)
O1 C14 C17 C16 1.9(12)
